data_7234446
loop_
_publ_author_name
'Su, Yan-Hui'
'Jia, Jia-Ge'
'Huang, Xin-Da'
'Feng, Jian-Shen'
'Bao, Song-Song'
'Ren, Min'
'Kurmoo, Mohamedally'
'Zheng, Li-Min'

_publ_section_title
;
 Changes in magnetic order through two consecutive dehydration steps of
 metal-phosphonate diamond chains
;
_journal_issue 55
_journal_name_full 'RSC Advances'
_journal_page_first 31911
_journal_paper_doi 10.1039/C9RA05722F
_journal_volume 9
_journal_year 2019
_chemical_formula_moiety 'C12 H36 N2 Ni3 O20 P4, 4(H2 O)'
_chemical_formula_sum 'C12 H44 N2 Ni3 O24 P4'
_chemical_formula_weight 900.50
_space_group_crystal_system triclinic
_space_group_IT_number 2
_space_group_name_Hall '-P 1'
_space_group_name_H-M_alt 'P -1'
_symmetry_space_group_name_Hall '-P 1'
_symmetry_space_group_name_H-M 'P -1'
_atom_sites_solution_hydrogens mixed
_audit_block_doi 10.5517/ccdc.csd.cc22gnz6
_audit_creation_method SHELXL-2018/3
_audit_update_record
;
2019-06-05 deposited with the CCDC.    2019-09-30 downloaded from the CCDC.
;
_cell_angle_alpha 114.954(5)
_cell_angle_beta 97.790(5)
_cell_angle_gamma 90.883(6)
_cell_formula_units_Z 1
_cell_length_a 9.056(3)
_cell_length_b 9.430(3)
_cell_length_c 9.605(3)
_cell_measurement_reflns_used 695
_cell_measurement_temperature 293(2)
_cell_measurement_theta_max 22.94
_cell_measurement_theta_min 2.37
_cell_volume 734.4(4)
_computing_cell_refinement SMART
_computing_data_collection 'SMART (Bruker, 2000)'
_computing_data_reduction 'SAINT (Bruker, 2000)'
_computing_molecular_graphics SHELXTL
_computing_publication_material SHELXTL
_computing_structure_refinement 'SHELXL-2018/3 (Sheldrick, 2018)'
_computing_structure_solution 'SHELXTL (Bruker, 2000)'
_diffrn_ambient_temperature 293(2)
_diffrn_measured_fraction_theta_full 0.983
_diffrn_measured_fraction_theta_max 0.977
_diffrn_measurement_device_type 'Bruker APEX II'
_diffrn_radiation_type MoK\a
_diffrn_radiation_wavelength 0.71073
_diffrn_reflns_av_R_equivalents 0.0254
_diffrn_reflns_av_unetI/netI 0.0845
_diffrn_reflns_Laue_measured_fraction_full 0.983
_diffrn_reflns_Laue_measured_fraction_max 0.977
_diffrn_reflns_limit_h_max 11
_diffrn_reflns_limit_h_min -10
_diffrn_reflns_limit_k_max 7
_diffrn_reflns_limit_k_min -11
_diffrn_reflns_limit_l_max 11
_diffrn_reflns_limit_l_min -11
_diffrn_reflns_number 7996
_diffrn_reflns_point_group_measured_fraction_full 0.983
_diffrn_reflns_point_group_measured_fraction_max 0.977
_diffrn_reflns_theta_full 25.242
_diffrn_reflns_theta_max 25.997
_diffrn_reflns_theta_min 2.277
_exptl_absorpt_coefficient_mu 2.224
_exptl_absorpt_correction_T_max 0.845
_exptl_absorpt_correction_T_min 0.770
_exptl_absorpt_correction_type multi-scan
_exptl_absorpt_process_details 'SADABS(Bruker, 2000)'
_exptl_crystal_colour green
_exptl_crystal_density_diffrn 2.036
_exptl_crystal_description block
_exptl_crystal_F_000 466
_exptl_crystal_size_max 0.120
_exptl_crystal_size_mid 0.100
_exptl_crystal_size_min 0.080
_refine_diff_density_max 0.856
_refine_diff_density_min -0.694
_refine_diff_density_rms 0.140
_refine_ls_extinction_method none
_refine_ls_goodness_of_fit_ref 1.001
_refine_ls_hydrogen_treatment constr
_refine_ls_matrix_type full
_refine_ls_number_parameters 205
_refine_ls_number_reflns 2819
_refine_ls_number_restraints 0
_refine_ls_restrained_S_all 1.001
_refine_ls_R_factor_all 0.0767
_refine_ls_R_factor_gt 0.0561
_refine_ls_shift/su_max 0.001
_refine_ls_shift/su_mean 0.000
_refine_ls_structure_factor_coef Fsqd
_refine_ls_weighting_details 'w=1/[\s^2^(Fo^2^)+(0.0530P)^2^] where P=(Fo^2^+2Fc^2^)/3'
_refine_ls_weighting_scheme calc
_refine_ls_wR_factor_gt 0.1141
_refine_ls_wR_factor_ref 0.1226
_reflns_Friedel_coverage 0.000
_reflns_number_gt 2134
_reflns_number_total 2819
_reflns_threshold_expression 'I > 2\s(I)'
_cod_data_source_file c9ra05722f2.cif
_cod_data_source_block Ni-1
_cod_database_code 7234446
_shelx_shelxl_version_number 2018/3
_shelx_space_group_comment
;
The symmetry employed for this shelxl refinement is uniquely defined
by the following loop, which should always be used as a source of
symmetry information in preference to the above space-group names.
They are only intended as comments.
;
_shelx_estimated_absorpt_t_min 0.776
_shelx_estimated_absorpt_t_max 0.842

loop_
_space_group_symop_operation_xyz
'x, y, z'
'-x, -y, -z'

loop_
_atom_site_label
_atom_site_type_symbol
_atom_site_fract_x
_atom_site_fract_y
_atom_site_fract_z
_atom_site_U_iso_or_equiv
_atom_site_adp_type
_atom_site_occupancy
_atom_site_site_symmetry_order
_atom_site_calc_flag
_atom_site_refinement_flags_posn
_atom_site_refinement_flags_adp
_atom_site_refinement_flags_occupancy
Ni1 Ni 1.000000 0.500000 0.500000 0.0144(3) Uani 1 2 d S . P
Ni2 Ni 0.96757(8) 1.05777(9) 0.78755(8) 0.0147(2) Uani 1 1 d . . .
P1 P 0.96768(15) 0.75883(17) 0.84197(15) 0.0113(3) Uani 1 1 d . . .
P2 P 0.76389(16) 0.76907(18) 0.56885(16) 0.0131(3) Uani 1 1 d . . .
C1 C 0.7803(6) 0.8064(6) 0.7749(6) 0.0114(11) Uani 1 1 d . . .
C2 C 0.6545(6) 0.7324(7) 0.8210(6) 0.0146(12) Uani 1 1 d . . .
H2 H 0.682208 0.761011 0.932258 0.018 Uiso 1 1 calc R U .
C3 C 0.5023(6) 0.7943(7) 0.8020(7) 0.0235(14) Uani 1 1 d . . .
H3A H 0.511980 0.908102 0.852370 0.028 Uiso 1 1 calc R U .
H3B H 0.465592 0.761310 0.692355 0.028 Uiso 1 1 calc R U .
C4 C 0.3924(7) 0.7335(8) 0.8725(8) 0.0294(16) Uani 1 1 d . . .
H4A H 0.425140 0.773348 0.983660 0.035 Uiso 1 1 calc R U .
H4B H 0.295142 0.770734 0.856305 0.035 Uiso 1 1 calc R U .
C5 C 0.5269(6) 0.4944(7) 0.8110(7) 0.0226(14) Uani 1 1 d . . .
H5A H 0.513432 0.380815 0.757457 0.027 Uiso 1 1 calc R U .
H5B H 0.566464 0.522920 0.919144 0.027 Uiso 1 1 calc R U .
C6 C 0.6372(6) 0.5534(7) 0.7403(7) 0.0187(13) Uani 1 1 d . . .
H6A H 0.602263 0.518286 0.630086 0.022 Uiso 1 1 calc R U .
H6B H 0.733041 0.512114 0.752543 0.022 Uiso 1 1 calc R U .
N1 N 0.3798(5) 0.5597(6) 0.8013(5) 0.0231(12) Uani 1 1 d . . .
H1A H 0.338532 0.523883 0.701967 0.028 Uiso 1 1 calc R U .
H1B H 0.319669 0.526403 0.849304 0.028 Uiso 1 1 calc R U .
O1 O 0.7864(4) 0.9767(4) 0.8578(4) 0.0124(8) Uani 1 1 d . . .
H1C H 0.729407 1.031022 0.920324 0.015 Uiso 1 1 d R U .
O2 O 0.9619(4) 0.7676(4) 1.0024(4) 0.0148(8) Uani 1 1 d . . .
O3 O 1.0050(4) 0.5972(4) 0.7353(4) 0.0141(8) Uani 1 1 d . . .
O4 O 1.0719(4) 0.8910(4) 0.8471(4) 0.0162(9) Uani 1 1 d . . .
O5 O 0.8025(4) 0.6013(4) 0.4782(4) 0.0151(9) Uani 1 1 d . . .
O6 O 0.8846(4) 0.8887(4) 0.5747(4) 0.0174(9) Uani 1 1 d . . .
O7 O 0.6101(4) 0.7985(5) 0.5137(4) 0.0225(10) Uani 1 1 d . . .
O1W O 1.1313(4) 0.6931(5) 0.5182(4) 0.0242(10) Uani 1 1 d . . .
H1WB H 1.108498 0.707227 0.437127 0.036 Uiso 1 1 d R U .
H1WA H 1.114737 0.773167 0.595947 0.036 Uiso 1 1 d R U .
O2W O 1.1485(4) 1.1080(6) 0.7049(5) 0.0326(11) Uani 1 1 d . . .
H2WA H 1.216983 1.049700 0.710766 0.049 Uiso 1 1 d R U .
H2WB H 1.122712 1.091691 0.611326 0.049 Uiso 1 1 d R U .
O3W O 0.8363(5) 1.2253(5) 0.7494(5) 0.0296(11) Uani 1 1 d . . .
H3WB H 0.760235 1.179497 0.682081 0.044 Uiso 1 1 d R U .
H3WA H 0.808015 1.286057 0.833071 0.044 Uiso 1 1 d R U .
O4W O 0.5334(7) 0.1066(6) 0.6928(6) 0.072(2) Uani 1 1 d . . .
H4WA H 0.547226 0.005040 0.644197 0.086 Uiso 1 1 d R U .
H4WB H 0.460876 0.136490 0.640077 0.086 Uiso 1 1 d R U .
O5W O 0.1599(4) 0.4912(5) 0.9527(5) 0.0286(11) Uani 1 1 d . . .
H5WA H 0.130392 0.403316 0.957937 0.034 Uiso 1 1 d R U .
H5WB H 0.095082 0.514296 0.887687 0.034 Uiso 1 1 d R U .

loop_
_atom_site_aniso_label
_atom_site_aniso_U_11
_atom_site_aniso_U_22
_atom_site_aniso_U_33
_atom_site_aniso_U_23
_atom_site_aniso_U_13
_atom_site_aniso_U_12
Ni1 0.0151(6) 0.0121(6) 0.0125(5) 0.0020(4) 0.0018(4) 0.0034(4)
Ni2 0.0193(4) 0.0119(4) 0.0114(4) 0.0039(3) 0.0009(3) 0.0002(3)
P1 0.0111(7) 0.0114(8) 0.0104(7) 0.0039(6) 0.0005(6) 0.0021(6)
P2 0.0154(8) 0.0118(8) 0.0102(7) 0.0035(6) -0.0006(6) 0.0025(6)
C1 0.012(3) 0.008(3) 0.013(3) 0.003(2) 0.001(2) 0.005(2)
C2 0.014(3) 0.017(3) 0.013(3) 0.007(3) 0.001(2) 0.002(2)
C3 0.019(3) 0.015(3) 0.036(4) 0.010(3) 0.002(3) 0.003(3)
C4 0.014(3) 0.032(4) 0.038(4) 0.011(3) 0.006(3) 0.003(3)
C5 0.023(3) 0.017(3) 0.028(3) 0.011(3) 0.004(3) -0.002(3)
C6 0.014(3) 0.017(3) 0.022(3) 0.005(3) 0.003(2) 0.000(2)
N1 0.018(3) 0.033(3) 0.014(2) 0.009(2) -0.003(2) -0.008(2)
O1 0.0111(19) 0.008(2) 0.0158(19) 0.0019(17) 0.0066(15) 0.0039(16)
O2 0.018(2) 0.011(2) 0.0106(18) 0.0017(17) -0.0019(15) -0.0011(17)
O3 0.016(2) 0.010(2) 0.0118(19) 0.0015(17) 0.0005(15) 0.0022(17)
O4 0.012(2) 0.018(2) 0.020(2) 0.0099(18) 0.0022(16) 0.0045(17)
O5 0.013(2) 0.014(2) 0.0146(19) 0.0027(17) -0.0009(16) 0.0028(17)
O6 0.027(2) 0.013(2) 0.0066(18) 0.0002(17) 0.0000(16) -0.0022(18)
O7 0.020(2) 0.023(2) 0.021(2) 0.0065(19) -0.0002(17) 0.0069(19)
O1W 0.030(2) 0.018(2) 0.020(2) 0.0017(19) 0.0094(18) 0.003(2)
O2W 0.030(3) 0.050(3) 0.025(2) 0.024(2) 0.003(2) -0.002(2)
O3W 0.043(3) 0.021(3) 0.022(2) 0.009(2) -0.005(2) 0.008(2)
O4W 0.119(5) 0.040(4) 0.040(3) 0.009(3) -0.023(3) 0.030(4)
O5W 0.019(2) 0.033(3) 0.042(3) 0.026(2) 0.0006(19) 0.000(2)

loop_
_atom_type_symbol
_atom_type_description
_atom_type_scat_dispersion_real
_atom_type_scat_dispersion_imag
_atom_type_scat_source
C C 0.0033 0.0016 'International Tables Vol C Tables 4.2.6.8 and 6.1.1.4'
H H 0.0000 0.0000 'International Tables Vol C Tables 4.2.6.8 and 6.1.1.4'
N N 0.0061 0.0033 'International Tables Vol C Tables 4.2.6.8 and 6.1.1.4'
O O 0.0106 0.0060 'International Tables Vol C Tables 4.2.6.8 and 6.1.1.4'
P P 0.1023 0.0942 'International Tables Vol C Tables 4.2.6.8 and 6.1.1.4'
Ni Ni 0.3393 1.1124 'International Tables Vol C Tables 4.2.6.8 and 6.1.1.4'

loop_
_geom_angle_atom_site_label_1
_geom_angle_atom_site_label_2
_geom_angle_atom_site_label_3
_geom_angle
_geom_angle_site_symmetry_1
_geom_angle_site_symmetry_3
O3 Ni1 O3 180.0 2_766 .
O3 Ni1 O5 90.90(14) 2_766 .
O3 Ni1 O5 89.10(14) . .
O3 Ni1 O5 89.10(14) 2_766 2_766
O3 Ni1 O5 90.90(14) . 2_766
O5 Ni1 O5 180.0 . 2_766
O3 Ni1 O1W 90.93(15) 2_766 2_766
O3 Ni1 O1W 89.07(15) . 2_766
O5 Ni1 O1W 87.03(15) . 2_766
O5 Ni1 O1W 92.96(15) 2_766 2_766
O3 Ni1 O1W 89.07(15) 2_766 .
O3 Ni1 O1W 90.94(15) . .
O5 Ni1 O1W 92.97(15) . .
O5 Ni1 O1W 87.04(15) 2_766 .
O1W Ni1 O1W 180.0 2_766 .
O2 Ni2 O6 176.35(15) 2_777 .
O2 Ni2 O2W 90.74(16) 2_777 .
O6 Ni2 O2W 90.97(16) . .
O2 Ni2 O4 92.84(15) 2_777 .
O6 Ni2 O4 90.26(15) . .
O2W Ni2 O4 93.84(16) . .
O2 Ni2 O1 94.41(14) 2_777 .
O6 Ni2 O1 84.16(15) . .
O2W Ni2 O1 172.90(17) . .
O4 Ni2 O1 81.05(14) . .
O2 Ni2 O3W 84.79(16) 2_777 .
O6 Ni2 O3W 91.85(16) . .
O2W Ni2 O3W 95.09(18) . .
O4 Ni2 O3W 170.79(16) . .
O1 Ni2 O3W 90.25(16) . .
O3 P1 O2 109.8(2) . .
O3 P1 O4 113.3(2) . .
O2 P1 O4 112.2(2) . .
O3 P1 C1 112.3(2) . .
O2 P1 C1 106.1(2) . .
O4 P1 C1 102.7(2) . .
O7 P2 O5 113.1(2) . .
O7 P2 O6 112.7(2) . .
O5 P2 O6 111.4(2) . .
O7 P2 C1 109.5(2) . .
O5 P2 C1 107.7(2) . .
O6 P2 C1 101.9(2) . .
O1 C1 C2 109.6(4) . .
O1 C1 P2 104.1(3) . .
C2 C1 P2 117.0(4) . .
O1 C1 P1 103.4(3) . .
C2 C1 P1 111.6(4) . .
P2 C1 P1 110.0(3) . .
C3 C2 C6 108.8(4) . .
C3 C2 C1 114.5(5) . .
C6 C2 C1 114.2(4) . .
C3 C2 H2 106.2 . .
C6 C2 H2 106.2 . .
C1 C2 H2 106.2 . .
C4 C3 C2 110.4(5) . .
C4 C3 H3A 109.6 . .
C2 C3 H3A 109.6 . .
C4 C3 H3B 109.6 . .
C2 C3 H3B 109.6 . .
H3A C3 H3B 108.1 . .
N1 C4 C3 110.6(5) . .
N1 C4 H4A 109.5 . .
C3 C4 H4A 109.5 . .
N1 C4 H4B 109.5 . .
C3 C4 H4B 109.5 . .
H4A C4 H4B 108.1 . .
N1 C5 C6 112.0(5) . .
N1 C5 H5A 109.2 . .
C6 C5 H5A 109.2 . .
N1 C5 H5B 109.2 . .
C6 C5 H5B 109.2 . .
H5A C5 H5B 107.9 . .
C5 C6 C2 109.2(5) . .
C5 C6 H6A 109.8 . .
C2 C6 H6A 109.8 . .
C5 C6 H6B 109.8 . .
C2 C6 H6B 109.8 . .
H6A C6 H6B 108.3 . .
C4 N1 C5 112.4(4) . .
C4 N1 H1A 109.1 . .
C5 N1 H1A 109.1 . .
C4 N1 H1B 109.1 . .
C5 N1 H1B 109.1 . .
H1A N1 H1B 107.9 . .
C1 O1 Ni2 104.5(3) . .
C1 O1 H1C 127.7 . .
Ni2 O1 H1C 127.8 . .
P1 O2 Ni2 130.1(2) . 2_777
P1 O3 Ni1 129.2(2) . .
P1 O4 Ni2 115.6(2) . .
P2 O5 Ni1 129.3(2) . .
P2 O6 Ni2 116.3(2) . .
Ni1 O1W H1WB 109.3 . .
Ni1 O1W H1WA 108.9 . .
H1WB O1W H1WA 109.4 . .
Ni2 O2W H2WA 109.5 . .
Ni2 O2W H2WB 109.1 . .
H2WA O2W H2WB 109.6 . .
Ni2 O3W H3WB 109.9 . .
Ni2 O3W H3WA 109.7 . .
H3WB O3W H3WA 108.9 . .
H4WA O4W H4WB 112.7 . .
H5WA O5W H5WB 112.4 . .

loop_
_geom_bond_atom_site_label_1
_geom_bond_atom_site_label_2
_geom_bond_distance
_geom_bond_site_symmetry_2
Ni1 O3 2.043(3) 2_766
Ni1 O3 2.043(3) .
Ni1 O5 2.067(4) .
Ni1 O5 2.067(4) 2_766
Ni1 O1W 2.090(4) 2_766
Ni1 O1W 2.090(4) .
Ni2 O2 2.001(4) 2_777
Ni2 O6 2.020(4) .
Ni2 O2W 2.046(4) .
Ni2 O4 2.086(4) .
Ni2 O1 2.104(4) .
Ni2 O3W 2.115(4) .
P1 O3 1.510(4) .
P1 O2 1.516(4) .
P1 O4 1.531(4) .
P1 C1 1.862(5) .
P2 O7 1.494(4) .
P2 O5 1.523(4) .
P2 O6 1.537(4) .
P2 C1 1.842(5) .
C1 O1 1.457(6) .
C1 C2 1.535(7) .
C2 C3 1.523(7) .
C2 C6 1.526(8) .
C2 H2 0.9800 .
C3 C4 1.507(8) .
C3 H3A 0.9700 .
C3 H3B 0.9700 .
C4 N1 1.482(8) .
C4 H4A 0.9700 .
C4 H4B 0.9700 .
C5 N1 1.484(7) .
C5 C6 1.501(8) .
C5 H5A 0.9700 .
C5 H5B 0.9700 .
C6 H6A 0.9700 .
C6 H6B 0.9700 .
N1 H1A 0.8900 .
N1 H1B 0.8900 .
O1 H1C 0.8500 .
O1W H1WB 0.8433 .
O1W H1WA 0.8419 .
O2W H2WA 0.8470 .
O2W H2WB 0.8430 .
O3W H3WB 0.8445 .
O3W H3WA 0.8434 .
O4W H4WA 0.8905 .
O4W H4WB 0.8964 .
O5W H5WA 0.8899 .
O5W H5WB 0.8956 .

loop_
_geom_hbond_atom_site_label_D
_geom_hbond_atom_site_label_H
_geom_hbond_atom_site_label_A
_geom_hbond_distance_DH
_geom_hbond_distance_HA
_geom_hbond_distance_DA
_geom_hbond_angle_DHA
_geom_hbond_site_symmetry_A
_geom_hbond_publ_flag
O5W H5WB O3 0.90 2.02 2.888(5) 162.9 1_455 yes
O5W H5WB O2 0.90 2.57 3.093(6) 118.0 1_455 yes
O5W H5WA O2 0.89 2.00 2.879(6) 168.8 2_667 yes
O4W H4WB O7 0.90 1.87 2.695(6) 152.4 2_666 yes
O4W H4WA O7 0.89 1.96 2.837(7) 166.6 1_545 yes
O3W H3WA O5W 0.84 2.21 2.975(6) 150.1 2_677 yes
O3W H3WB O4W 0.84 2.19 2.839(8) 134.1 1_565 yes
O2W H2WB O6 0.84 1.87 2.675(5) 160.5 2_776 yes
O1W H1WA O6 0.84 2.39 2.881(5) 117.8 . yes
O1W H1WA O4 0.84 2.28 3.045(5) 150.7 . yes
O1W H1WB O3W 0.84 2.25 3.025(6) 153.0 2_776 yes
N1 H1A O5 0.89 1.91 2.743(6) 154.9 2_666 yes
N1 H1B O5W 0.89 1.96 2.835(6) 167.0 . yes
C6 H6B O3 0.97 2.63 3.360(6) 132.6 . yes
C5 H5B O5W 0.97 2.64 3.346(7) 129.5 2_667 yes
C5 H5A O4W 0.97 2.41 3.345(8) 162.4 . yes
C5 H5A O7 0.97 2.52 3.236(7) 131.0 2_666 yes
C4 H4B O4 0.97 2.34 3.306(7) 172.4 1_455 yes
C3 H3B O7 0.97 2.43 3.073(7) 123.9 . yes
C2 H2 O2 0.98 2.52 3.011(6) 110.5 . yes
O5W H5WB O3 0.90 2.02 2.888(5) 162.9 1_455 yes
O5W H5WB O2 0.90 2.57 3.093(6) 118.0 1_455 yes
O5W H5WA O2 0.89 2.00 2.879(6) 168.8 2_667 yes
O4W H4WB O7 0.90 1.87 2.695(6) 152.4 2_666 yes
O4W H4WA O7 0.89 1.96 2.837(7) 166.6 1_545 yes
O3W H3WA O5W 0.84 2.21 2.975(6) 150.1 2_677 yes
O3W H3WB O4W 0.84 2.19 2.839(8) 134.1 1_565 yes
O2W H2WB O6 0.84 1.87 2.675(5) 160.5 2_776 yes
O1W H1WA O6 0.84 2.39 2.881(5) 117.8 . yes
O1W H1WA O4 0.84 2.28 3.045(5) 150.7 . yes
O1W H1WB O3W 0.84 2.25 3.025(6) 153.0 2_776 yes
N1 H1A O5 0.89 1.91 2.743(6) 154.9 2_666 yes
N1 H1B O5W 0.89 1.96 2.835(6) 167.0 . yes
C6 H6B O3 0.97 2.63 3.360(6) 132.6 . yes
C5 H5B O5W 0.97 2.64 3.346(7) 129.5 2_667 yes
C5 H5A O4W 0.97 2.41 3.345(8) 162.4 . yes
C5 H5A O7 0.97 2.52 3.236(7) 131.0 2_666 yes
C4 H4B O4 0.97 2.34 3.306(7) 172.4 1_455 yes
C3 H3B O7 0.97 2.43 3.073(7) 123.9 . yes
C2 H2 O2 0.98 2.52 3.011(6) 110.5 . yes
O5W H5WB O3 0.90 2.02 2.888(5) 162.9 1_455 yes
O5W H5WB O2 0.90 2.57 3.093(6) 118.0 1_455 yes
O5W H5WA O2 0.89 2.00 2.879(6) 168.8 2_667 yes
O4W H4WB O7 0.90 1.87 2.695(6) 152.4 2_666 yes
O4W H4WA O7 0.89 1.96 2.837(7) 166.6 1_545 yes
O3W H3WB O4W 0.84 2.19 2.839(8) 134.1 1_565 yes
O3W H3WA O5W 0.84 2.21 2.975(6) 150.1 2_677 yes
O2W H2WB O6 0.84 1.87 2.675(5) 160.5 2_776 yes
O1W H1WA O6 0.84 2.39 2.881(5) 117.8 . yes
O1W H1WA O4 0.84 2.28 3.045(5) 150.7 . yes
O1W H1WB O3W 0.84 2.25 3.025(6) 153.0 2_776 yes
N1 H1A O5 0.89 1.91 2.743(6) 154.9 2_666 yes
N1 H1B O5W 0.89 1.96 2.835(6) 167.0 . yes
C6 H6B O3 0.97 2.63 3.360(6) 132.6 . yes
C5 H5B O5W 0.97 2.64 3.346(7) 129.5 2_667 yes
C5 H5A O4W 0.97 2.41 3.345(8) 162.4 . yes
C5 H5A O7 0.97 2.52 3.236(7) 131.0 2_666 yes
C4 H4B O4 0.97 2.34 3.306(7) 172.4 1_455 yes
C3 H3B O7 0.97 2.43 3.073(7) 123.9 . yes
C2 H2 O2 0.98 2.52 3.011(6) 110.5 . yes
C2 H2 O2 0.98 2.52 3.011(6) 110.5 . yes
C3 H3B O7 0.97 2.43 3.073(7) 123.9 . yes
C4 H4B O4 0.97 2.34 3.306(7) 172.4 1_455 yes
C5 H5A O7 0.97 2.52 3.236(7) 131.0 2_666 yes
C5 H5A O4W 0.97 2.41 3.345(8) 162.4 . yes
C5 H5B O5W 0.97 2.64 3.346(7) 129.5 2_667 yes
C6 H6B O3 0.97 2.63 3.360(6) 132.6 . yes
N1 H1B O5W 0.89 1.96 2.835(6) 167.0 . yes
N1 H1A O5 0.89 1.91 2.743(6) 154.9 2_666 yes
O1W H1WB O3W 0.84 2.25 3.025(6) 153.0 2_776 yes
O1W H1WA O4 0.84 2.28 3.045(5) 150.7 . yes
O1W H1WA O6 0.84 2.39 2.881(5) 117.8 . yes
O2W H2WB O6 0.84 1.87 2.675(5) 160.5 2_776 yes
O3W H3WA O5W 0.84 2.21 2.975(6) 150.1 2_677 yes
O3W H3WB O4W 0.84 2.19 2.839(8) 134.1 1_565 yes
O4W H4WA O7 0.89 1.96 2.837(7) 166.6 1_545 yes
O4W H4WB O7 0.90 1.87 2.695(6) 152.4 2_666 yes
O5W H5WA O2 0.89 2.00 2.879(6) 168.8 2_667 yes
O5W H5WB O2 0.90 2.57 3.093(6) 118.0 1_455 yes
O5W H5WB O3 0.90 2.02 2.888(5) 162.9 1_455 yes

loop_
_geom_torsion_atom_site_label_1
_geom_torsion_atom_site_label_2
_geom_torsion_atom_site_label_3
_geom_torsion_atom_site_label_4
_geom_torsion
_geom_torsion_site_symmetry_4
O7 P2 C1 O1 -73.1(4) .
O5 P2 C1 O1 163.6(3) .
O6 P2 C1 O1 46.4(3) .
O7 P2 C1 C2 48.0(5) .
O5 P2 C1 C2 -75.4(4) .
O6 P2 C1 C2 167.4(4) .
O7 P2 C1 P1 176.7(3) .
O5 P2 C1 P1 53.4(3) .
O6 P2 C1 P1 -63.9(3) .
O3 P1 C1 O1 -161.8(3) .
O2 P1 C1 O1 78.2(4) .
O4 P1 C1 O1 -39.8(3) .
O3 P1 C1 C2 80.5(4) .
O2 P1 C1 C2 -39.5(4) .
O4 P1 C1 C2 -157.5(4) .
O3 P1 C1 P2 -51.1(3) .
O2 P1 C1 P2 -171.1(2) .
O4 P1 C1 P2 71.0(3) .
O1 C1 C2 C3 53.4(6) .
P2 C1 C2 C3 -64.8(6) .
P1 C1 C2 C3 167.3(4) .
O1 C1 C2 C6 179.8(4) .
P2 C1 C2 C6 61.6(6) .
P1 C1 C2 C6 -66.3(5) .
C6 C2 C3 C4 59.5(6) .
C1 C2 C3 C4 -171.4(5) .
C2 C3 C4 N1 -57.1(6) .
N1 C5 C6 C2 57.1(6) .
C3 C2 C6 C5 -58.8(6) .
C1 C2 C6 C5 171.9(4) .
C3 C4 N1 C5 54.7(7) .
C6 C5 N1 C4 -55.5(6) .
C2 C1 O1 Ni2 178.1(3) .
P2 C1 O1 Ni2 -56.0(3) .
P1 C1 O1 Ni2 59.0(3) .
O3 P1 O2 Ni2 141.0(3) 2_777
O4 P1 O2 Ni2 14.0(4) 2_777
C1 P1 O2 Ni2 -97.4(3) 2_777
O2 P1 O3 Ni1 170.2(2) .
O4 P1 O3 Ni1 -63.4(3) .
C1 P1 O3 Ni1 52.4(3) .
O3 P1 O4 Ni2 122.8(2) .
O2 P1 O4 Ni2 -112.1(2) .
C1 P1 O4 Ni2 1.5(3) .
O7 P2 O5 Ni1 177.6(3) .
O6 P2 O5 Ni1 49.6(3) .
C1 P2 O5 Ni1 -61.3(3) .
O7 P2 O6 Ni2 103.5(3) .
O5 P2 O6 Ni2 -128.2(2) .
C1 P2 O6 Ni2 -13.7(3) .
